data_2105773
loop_
_publ_author_name
'Ca\~nadillas-Delgado, Laura'
'Fabelo, \'Oscar'
'Pas\'an, Jorge'
'D\'eniz, Mariadel'
'Mart\'inez-Benito, Carla'
'D\'iaz-Gallifa, Pau'
'Mart\'in, Tom\'as'
'Ruiz-P\'erez, Catalina'

_publ_section_title
;
 Three new europium(III) methanetriacetate metal-organic frameworks: the
 influence of synthesis on the product topology
;
_journal_coeditor_code BI5013
_journal_issue 1
_journal_name_full 'Acta Crystallographica Section B'
_journal_page_first 19
_journal_page_last 27
_journal_paper_doi 10.1107/S2052520613034550
_journal_volume 70
_journal_year 2014
_chemical_formula_moiety 'C7 H13 Eu O9, 2(H2 O)'
_chemical_formula_sum 'C7 H17 Eu O11'
_chemical_formula_weight 429.17
_space_group_IT_number 2
_symmetry_cell_setting triclinic
_symmetry_space_group_name_Hall '-P 1'
_symmetry_space_group_name_H-M 'P -1'
_atom_sites_solution_hydrogens geom
_atom_sites_solution_primary direct
_atom_sites_solution_secondary difmap
_audit_creation_method SHELXL-97
_cell_angle_alpha 86.994(17)
_cell_angle_beta 73.002(16)
_cell_angle_gamma 68.172(15)
_cell_formula_units_Z 2
_cell_length_a 8.0917(13)
_cell_length_b 8.8680(12)
_cell_length_c 10.115(2)
_cell_measurement_reflns_used 2943
_cell_measurement_temperature 293(2)
_cell_measurement_theta_max 27.49
_cell_measurement_theta_min 4.00
_cell_volume 643.1(2)
_computing_cell_refinement EvalCCD
_computing_data_collection 'COLLECT (Nonius, 1998)'
_computing_data_reduction 'EvalCCD (Duisenberg et al., 2003)'
_computing_molecular_graphics 'DIAMOND (Brandenburg, 1999)'
_computing_publication_material
;
WinGX (Farrugia, 1999), PARST95 (Nardelli, 1995) and PLATON (Spek, 2009)
;
_computing_structure_refinement 'SHELXL-97 (Sheldrick, 2008)'
_computing_structure_solution 'SHELXS-97 (Sheldrick, 2008)'
_diffrn_ambient_temperature 293(2)
_diffrn_detector_area_resol_mean 9
_diffrn_measured_fraction_theta_full 0.995
_diffrn_measured_fraction_theta_max 0.995
_diffrn_measurement_device '95mm CCD camera on \k-goniostat'
_diffrn_measurement_device_type 'Nonius KappaCCD'
_diffrn_measurement_method 'thick-slice \w- and \f-scans'
_diffrn_radiation_monochromator graphite
_diffrn_radiation_source 'fine-focus sealed tube'
_diffrn_radiation_type MoK\a
_diffrn_radiation_wavelength 0.71073
_diffrn_reflns_av_R_equivalents 0.0416
_diffrn_reflns_av_sigmaI/netI 0.0340
_diffrn_reflns_limit_h_max 10
_diffrn_reflns_limit_h_min -10
_diffrn_reflns_limit_k_max 11
_diffrn_reflns_limit_k_min -11
_diffrn_reflns_limit_l_max 13
_diffrn_reflns_limit_l_min -13
_diffrn_reflns_number 10427
_diffrn_reflns_theta_full 27.49
_diffrn_reflns_theta_max 27.49
_diffrn_reflns_theta_min 4.00
_diffrn_standards_number 0
_exptl_absorpt_coefficient_mu 4.929
_exptl_absorpt_correction_T_max 0.439
_exptl_absorpt_correction_T_min 0.110
_exptl_absorpt_correction_type sphere
_exptl_absorpt_process_details 'Dwiggins (1975)'
_exptl_crystal_colour colourless
_exptl_crystal_density_diffrn 2.216
_exptl_crystal_density_method 'not measured'
_exptl_crystal_description needle
_exptl_crystal_F_000 420
_exptl_crystal_size_max 0.80
_exptl_crystal_size_mid 0.40
_exptl_crystal_size_min 0.20
_refine_diff_density_max 1.282
_refine_diff_density_min -0.560
_refine_ls_extinction_method none
_refine_ls_goodness_of_fit_ref 1.100
_refine_ls_hydrogen_treatment constr
_refine_ls_matrix_type full
_refine_ls_number_parameters 172
_refine_ls_number_reflns 2943
_refine_ls_number_restraints 0
_refine_ls_restrained_S_all 1.100
_refine_ls_R_factor_all 0.0265
_refine_ls_R_factor_gt 0.0235
_refine_ls_shift/su_max 0.000
_refine_ls_shift/su_mean 0.000
_refine_ls_structure_factor_coef Fsqd
_refine_ls_weighting_details 'calc w=1/[\s^2^(Fo^2^)+(0.0304P)^2^+0.1604P] where P=(Fo^2^+2Fc^2^)/3'
_refine_ls_weighting_scheme calc
_refine_ls_wR_factor_gt 0.0578
_refine_ls_wR_factor_ref 0.0593
_reflns_number_gt 2743
_reflns_number_total 2943
_reflns_threshold_expression I>2\s(I)
_cod_data_source_file bi5013sup1.cif
_cod_data_source_block I
_cod_original_cell_volume 643.06(19)
_cod_database_code 2105773
_cod_database_fobs_code 2105773

loop_
_symmetry_equiv_pos_as_xyz
'x, y, z'
'-x, -y, -z'

loop_
_atom_site_type_symbol
_atom_site_label
_atom_site_fract_x
_atom_site_fract_y
_atom_site_fract_z
_atom_site_U_iso_or_equiv
_atom_site_adp_type
_atom_site_calc_flag
_atom_site_refinement_flags
_atom_site_occupancy
_atom_site_symmetry_multiplicity
Eu Eu1 -0.064805(19) 0.706924(17) -0.100355(16) 0.02372(7) Uani d . 1 1
O O1 0.0672(3) 0.5617(3) 0.0934(2) 0.0308(5) Uani d . 1 1
O O1W -0.2527(3) 0.9760(3) 0.0417(3) 0.0340(5) Uani d . 1 1
H H1W -0.2045 1.0478 0.0218 0.051 Uiso d R 1 1
H H2W -0.2884 0.9796 0.1310 0.051 Uiso d R 1 1
O O2 0.1297(3) 0.7759(3) 0.0245(3) 0.0329(5) Uani d . 1 1
O O2W -0.3580(3) 0.8204(4) -0.1609(3) 0.0454(7) Uani d . 1 1
H H3W -0.4485 0.8885 -0.1004 0.068 Uiso d R 1 1
H H4W -0.4055 0.8026 -0.2201 0.068 Uiso d R 1 1
O O3 -0.0179(3) 1.0930(3) 0.2256(3) 0.0357(5) Uani d . 1 1
O O3W -0.0128(4) 0.6244(3) -0.3411(3) 0.0388(6) Uani d . 1 1
H H5W -0.0830 0.6593 -0.3932 0.058 Uiso d R 1 1
H H6W 0.0674 0.5331 -0.3795 0.058 Uiso d R 1 1
O O4 -0.1733(3) 0.9380(3) 0.3183(3) 0.0403(6) Uani d . 1 1
O O5 0.6901(3) 0.7005(3) 0.1023(3) 0.0409(6) Uani d . 1 1
O O6 0.7402(3) 0.4677(3) 0.2081(2) 0.0299(5) Uani d . 1 1
C C1 0.1506(4) 0.6562(4) 0.0977(3) 0.0266(6) Uani d . 1 1
C C2 0.2733(5) 0.6205(4) 0.1897(4) 0.0335(8) Uani d . 1 1
H H2A 0.3949 0.5429 0.1394 0.040 Uiso calc R 1 1
H H2B 0.2228 0.5674 0.2687 0.040 Uiso calc R 1 1
C C3 0.3011(4) 0.7636(4) 0.2442(3) 0.0272(6) Uani d . 1 1
H H3 0.3344 0.8273 0.1659 0.033 Uiso calc R 1 1
C C4 -0.0324(4) 0.9747(4) 0.2945(3) 0.0275(6) Uani d . 1 1
C C5 0.1274(5) 0.8759(4) 0.3513(4) 0.0346(8) Uani d . 1 1
H H5A 0.0840 0.8106 0.4228 0.042 Uiso calc R 1 1
H H5B 0.1614 0.9504 0.3946 0.042 Uiso calc R 1 1
C C6 0.6463(4) 0.6155(4) 0.1980(4) 0.0272(6) Uani d . 1 1
C C7 0.4628(4) 0.6990(4) 0.3075(4) 0.0295(7) Uani d . 1 1
H H7A 0.4692 0.7886 0.3542 0.035 Uiso calc R 1 1
H H7B 0.4405 0.6225 0.3760 0.035 Uiso calc R 1 1
O O4W 0.5470(3) 0.2555(3) 0.3264(3) 0.0406(6) Uani d . 1 1
H H7W 0.6102 0.3154 0.3002 0.061 Uiso d R 1 1
H H8W 0.6271 0.1597 0.3228 0.061 Uiso d R 1 1
O O5W -0.2117(3) 0.6850(3) 0.4707(3) 0.0385(6) Uani d . 1 1
H H9W -0.2100 0.7716 0.4312 0.058 Uiso d R 1 1
H H10W -0.3230 0.7093 0.5224 0.058 Uiso d R 1 1

loop_
_atom_site_aniso_label
_atom_site_aniso_U_11
_atom_site_aniso_U_22
_atom_site_aniso_U_33
_atom_site_aniso_U_12
_atom_site_aniso_U_13
_atom_site_aniso_U_23
Eu1 0.02339(9) 0.02241(10) 0.02717(10) -0.00904(7) -0.00950(7) 0.00192(6)
O1 0.0371(12) 0.0301(12) 0.0345(13) -0.0176(10) -0.0179(11) 0.0041(10)
O1W 0.0353(12) 0.0310(12) 0.0365(14) -0.0160(10) -0.0064(11) -0.0005(10)
O2 0.0437(13) 0.0294(12) 0.0361(14) -0.0191(10) -0.0207(12) 0.0064(10)
O2W 0.0305(13) 0.0550(17) 0.0465(16) -0.0042(12) -0.0181(12) -0.0120(13)
O3 0.0378(13) 0.0296(12) 0.0404(15) -0.0145(10) -0.0109(11) 0.0078(11)
O3W 0.0429(14) 0.0368(14) 0.0331(14) -0.0050(11) -0.0187(12) -0.0006(11)
O4 0.0329(13) 0.0430(14) 0.0492(16) -0.0188(11) -0.0141(12) 0.0141(12)
O5 0.0323(13) 0.0335(13) 0.0466(16) -0.0087(11) -0.0023(12) 0.0090(12)
O6 0.0256(11) 0.0276(12) 0.0331(13) -0.0070(9) -0.0069(10) -0.0007(10)
C1 0.0254(14) 0.0232(15) 0.0315(17) -0.0091(12) -0.0077(13) -0.0032(13)
C2 0.0359(18) 0.0262(16) 0.046(2) -0.0119(14) -0.0233(16) 0.0044(15)
C3 0.0285(15) 0.0283(16) 0.0261(16) -0.0110(13) -0.0091(13) 0.0003(13)
C4 0.0280(15) 0.0232(15) 0.0267(16) -0.0052(12) -0.0066(13) -0.0005(12)
C5 0.0315(17) 0.0333(18) 0.0351(19) -0.0048(14) -0.0134(15) 0.0002(14)
C6 0.0239(14) 0.0281(16) 0.0327(17) -0.0104(12) -0.0114(13) -0.0015(13)
C7 0.0247(15) 0.0356(18) 0.0276(16) -0.0082(13) -0.0101(13) -0.0035(13)
O4W 0.0296(12) 0.0400(14) 0.0491(16) -0.0116(11) -0.0091(12) 0.0038(12)
O5W 0.0365(13) 0.0382(14) 0.0398(14) -0.0126(11) -0.0126(11) 0.0069(11)

loop_
_atom_type_symbol
_atom_type_description
_atom_type_scat_dispersion_real
_atom_type_scat_dispersion_imag
_atom_type_scat_source
C C 0.0033 0.0016 'International Tables Vol C Tables 4.2.6.8 and 6.1.1.4'
H H 0.0000 0.0000 'International Tables Vol C Tables 4.2.6.8 and 6.1.1.4'
Eu Eu -0.1578 3.6682 'International Tables Vol C Tables 4.2.6.8 and 6.1.1.4'
O O 0.0106 0.0060 'International Tables Vol C Tables 4.2.6.8 and 6.1.1.4'

loop_
_geom_angle_atom_site_label_1
_geom_angle_atom_site_label_2
_geom_angle_atom_site_label_3
_geom_angle_site_symmetry_1
_geom_angle_site_symmetry_3
_geom_angle
O3 Eu1 O1 2_575 2_565 149.31(9)
O3 Eu1 O5 2_575 1_455 135.97(9)
O1 Eu1 O5 2_565 1_455 72.17(9)
O3 Eu1 O6 2_575 2_665 84.38(8)
O1 Eu1 O6 2_565 2_665 75.71(8)
O5 Eu1 O6 1_455 2_665 135.75(8)
O3 Eu1 O3W 2_575 . 76.20(9)
O1 Eu1 O3W 2_565 . 74.92(9)
O5 Eu1 O3W 1_455 . 128.23(10)
O6 Eu1 O3W 2_665 . 68.73(8)
O3 Eu1 O2W 2_575 . 87.04(10)
O1 Eu1 O2W 2_565 . 92.60(9)
O5 Eu1 O2W 1_455 . 72.90(9)
O6 Eu1 O2W 2_665 . 138.60(9)
O3W Eu1 O2W . . 69.89(9)
O3 Eu1 O2 2_575 . 75.45(8)
O1 Eu1 O2 2_565 . 118.99(8)
O5 Eu1 O2 1_455 . 97.31(9)
O6 Eu1 O2 2_665 . 72.76(8)
O3W Eu1 O2 . . 133.73(9)
O2W Eu1 O2 . . 142.86(9)
O3 Eu1 O1W 2_575 . 72.10(9)
O1 Eu1 O1W 2_565 . 137.01(8)
O5 Eu1 O1W 1_455 . 64.87(8)
O6 Eu1 O1W 2_665 . 139.45(8)
O3W Eu1 O1W . . 132.42(8)
O2W Eu1 O1W . . 73.89(9)
O2 Eu1 O1W . . 69.65(8)
O3 Eu1 O1 2_575 . 125.13(8)
O1 Eu1 O1 2_565 . 70.82(9)
O5 Eu1 O1 1_455 . 68.59(8)
O6 Eu1 O1 2_665 . 72.63(8)
O3W Eu1 O1 . . 133.22(8)
O2W Eu1 O1 . . 141.10(9)
O2 Eu1 O1 . . 50.48(7)
O1W Eu1 O1 . . 94.23(8)
O3 Eu1 Eu1 2_575 2_565 150.93(6)
O1 Eu1 Eu1 2_565 2_565 36.88(6)
O5 Eu1 Eu1 1_455 2_565 65.61(6)
O6 Eu1 Eu1 2_665 2_565 70.39(6)
O3W Eu1 Eu1 . 2_565 106.34(6)
O2W Eu1 Eu1 . 2_565 121.42(7)
O2 Eu1 Eu1 . 2_565 83.23(5)
O1W Eu1 Eu1 . 2_565 118.64(6)
O1 Eu1 Eu1 . 2_565 33.94(5)
C1 Eu1 Eu1 . 2_565 58.41(6)
C1 O1 Eu1 . 2_565 149.4(2)
C1 O1 Eu1 . . 93.87(19)
Eu1 O1 Eu1 2_565 . 109.18(9)
Eu1 O1W H1W . . 114.6
Eu1 O1W H2W . . 121.1
H1W O1W H2W . . 104.9
C1 O2 Eu1 . . 95.95(19)
Eu1 O2W H3W . . 115.0
Eu1 O2W H4W . . 139.0
H3W O2W H4W . . 105.1
C4 O3 Eu1 . 2_575 169.4(2)
Eu1 O3W H5W . . 130.1
Eu1 O3W H6W . . 122.4
H5W O3W H6W . . 105.1
C6 O5 Eu1 . 1_655 144.1(2)
C6 O6 Eu1 . 2_665 132.9(2)
O2 C1 O1 . . 119.5(3)
O2 C1 C2 . . 121.7(3)
O1 C1 C2 . . 118.8(3)
O2 C1 Eu1 . . 59.01(17)
O1 C1 Eu1 . . 60.64(17)
C2 C1 Eu1 . . 175.3(2)
C1 C2 C3 . . 117.5(3)
C1 C2 H2A . . 107.9
C3 C2 H2A . . 107.9
C1 C2 H2B . . 107.9
C3 C2 H2B . . 107.9
H2A C2 H2B . . 107.2
C5 C3 C2 . . 113.1(3)
C5 C3 C7 . . 109.5(3)
C2 C3 C7 . . 109.2(3)
C5 C3 H3 . . 108.3
C2 C3 H3 . . 108.3
C7 C3 H3 . . 108.3
O3 C4 O4 . . 122.2(3)
O3 C4 C5 . . 117.6(3)
O4 C4 C5 . . 120.2(3)
C4 C5 C3 . . 115.0(3)
C4 C5 H5A . . 108.5
C3 C5 H5A . . 108.5
C4 C5 H5B . . 108.5
C3 C5 H5B . . 108.5
H5A C5 H5B . . 107.5
O5 C6 O6 . . 125.4(3)
O5 C6 C7 . . 115.8(3)
O6 C6 C7 . . 118.9(3)
C6 C7 C3 . . 111.4(3)
C6 C7 H7A . . 109.4
C3 C7 H7A . . 109.4
C6 C7 H7B . . 109.4
C3 C7 H7B . . 109.4
H7A C7 H7B . . 108.0
H7W O4W H8W . . 105.1
H9W O5W H10W . . 105.1

loop_
_geom_bond_atom_site_label_1
_geom_bond_atom_site_label_2
_geom_bond_site_symmetry_2
_geom_bond_distance
Eu1 O3 2_575 2.314(2)
Eu1 O1 2_565 2.386(2)
Eu1 O5 1_455 2.415(2)
Eu1 O6 2_665 2.442(2)
Eu1 O3W . 2.450(3)
Eu1 O2W . 2.455(3)
Eu1 O2 . 2.530(2)
Eu1 O1W . 2.541(2)
Eu1 O1 . 2.565(2)
Eu1 Eu1 2_565 4.0363(8)
O1 C1 . 1.266(4)
O1 Eu1 2_565 2.386(2)
O1W H1W . 0.85
O1W H2W . 0.86
O2 C1 . 1.249(4)
O2W H3W . 0.85
O2W H4W . 0.85
O3 C4 . 1.251(4)
O3 Eu1 2_575 2.314(2)
O3W H5W . 0.85
O3W H6W . 0.85
O4 C4 . 1.253(4)
O5 C6 . 1.245(4)
O5 Eu1 1_655 2.415(2)
O6 C6 . 1.264(4)
O6 Eu1 2_665 2.442(2)
C1 C2 . 1.492(5)
C2 C3 . 1.524(5)
C2 H2A . 0.9700
C2 H2B . 0.9700
C3 C5 . 1.524(5)
C3 C7 . 1.531(4)
C3 H3 . 0.9800
C4 C5 . 1.520(5)
C5 H5A . 0.9700
C5 H5B . 0.9700
C6 C7 . 1.512(5)
C7 H7A . 0.9700
C7 H7B . 0.9700
O4W H7W . 0.85
O4W H8W . 0.85
O5W H9W . 0.85
O5W H10W . 0.85

loop_
_geom_hbond_atom_site_label_D
_geom_hbond_atom_site_label_H
_geom_hbond_atom_site_label_A
_geom_hbond_site_symmetry_A
_geom_hbond_distance_DH
_geom_hbond_distance_HA
_geom_hbond_distance_DA
_geom_hbond_angle_DHA
O1W H1W O2 2_575 0.85 1.87 2.714(4) 172
O1W H2W O4 . 0.86 2.30 3.024(4) 141
O2W H3W O1W 2_475 0.85 2.17 2.901(4) 144
O2W H4W O4W 2_565 0.85 1.99 2.824(4) 168
O3W H5W O5W 1_554 0.85 1.91 2.747(4) 166
O3W H6W O5W 2_565 0.85 1.96 2.797(4) 169
O4W H7W O6 . 0.85 2.04 2.877(4) 169
O4W H8W O4 1_645 0.85 2.02 2.869(4) 177
O5W H9W O4 . 0.85 1.88 2.717(4) 170
O5W H10W O4W 2_566 0.85 1.93 2.765(4) 166

loop_
_geom_torsion_atom_site_label_1
_geom_torsion_atom_site_label_2
_geom_torsion_atom_site_label_3
_geom_torsion_atom_site_label_4
_geom_torsion_site_symmetry_1
_geom_torsion_site_symmetry_4
_geom_torsion
O3 Eu1 O1 C1 2_575 . 9.2(2)
O1 Eu1 O1 C1 2_565 . 159.5(2)
O5 Eu1 O1 C1 1_455 . -122.7(2)
O6 Eu1 O1 C1 2_665 . 79.00(19)
O3W Eu1 O1 C1 . . 114.3(2)
O2W Eu1 O1 C1 . . -131.3(2)
O2 Eu1 O1 C1 . . -2.69(18)
O1W Eu1 O1 C1 . . -61.83(19)
Eu1 Eu1 O1 C1 2_565 . 159.5(2)
O3 Eu1 O1 Eu1 2_575 2_565 -150.29(9)
O1 Eu1 O1 Eu1 2_565 2_565 0.0
O5 Eu1 O1 Eu1 1_455 2_565 77.77(10)
O6 Eu1 O1 Eu1 2_665 2_565 -80.50(10)
O3W Eu1 O1 Eu1 . 2_565 -45.17(15)
O2W Eu1 O1 Eu1 . 2_565 69.24(16)
O2 Eu1 O1 Eu1 . 2_565 -162.19(15)
O1W Eu1 O1 Eu1 . 2_565 138.67(9)
C1 Eu1 O1 Eu1 . 2_565 -159.5(2)
O3 Eu1 O2 C1 2_575 . -167.2(2)
O1 Eu1 O2 C1 2_565 . -16.5(2)
O5 Eu1 O2 C1 1_455 . 57.1(2)
O6 Eu1 O2 C1 2_665 . -78.7(2)
O3W Eu1 O2 C1 . . -113.3(2)
O2W Eu1 O2 C1 . . 128.3(2)
O1W Eu1 O2 C1 . . 116.8(2)
O1 Eu1 O2 C1 . . 2.74(18)
Eu1 Eu1 O2 C1 2_565 . -7.16(19)
Eu1 O2 C1 O1 . . -4.9(3)
Eu1 O2 C1 C2 . . 174.5(3)
Eu1 O1 C1 O2 2_565 . 144.3(3)
Eu1 O1 C1 O2 . . 4.8(3)
Eu1 O1 C1 C2 2_565 . -35.1(6)
Eu1 O1 C1 C2 . . -174.6(3)
O2 C1 C2 C3 . . 27.4(5)
O1 C1 C2 C3 . . -153.1(3)
C1 C2 C3 C5 . . 70.5(4)
C1 C2 C3 C7 . . -167.2(3)
Eu1 O3 C4 O4 2_575 . -171.9(11)
Eu1 O3 C4 C5 2_575 . 8.9(15)
O3 C4 C5 C3 . . -74.6(4)
O4 C4 C5 C3 . . 106.2(4)
C2 C3 C5 C4 . . -69.6(4)
C7 C3 C5 C4 . . 168.4(3)
Eu1 O5 C6 O6 1_655 . -7.8(6)
Eu1 O5 C6 C7 1_655 . 173.6(3)
Eu1 O6 C6 O5 2_665 . 18.0(5)
Eu1 O6 C6 C7 2_665 . -163.4(2)
O5 C6 C7 C3 . . 58.0(4)
O6 C6 C7 C3 . . -120.7(3)
C5 C3 C7 C6 . . -168.4(3)
C2 C3 C7 C6 . . 67.3(4)
